data_1528915
loop_
_publ_author_name
'Tanisaki, S.'

_publ_section_title
;
 Crystal structure of monoclinic tungsten oxide at room temperature
;
_journal_name_full 'Journal of the Physical Society of Japan'
_journal_page_first 573
_journal_page_last 580
_journal_volume 15
_journal_year 1960
_chemical_formula_sum 'O3 W'
_chemical_name_systematic 'W O3'
_space_group_IT_number 14
_symmetry_space_group_name_Hall '-P 2yn'
_symmetry_space_group_name_H-M 'P 1 21/n 1'
_cell_angle_alpha 90
_cell_angle_beta 90.9
_cell_angle_gamma 90
_cell_formula_units_Z 8
_cell_length_a 7.3
_cell_length_b 7.53
_cell_length_c 7.68
_cell_volume 422.110
_citation_journal_id_ASTM JUPSAU
_cod_data_source_file Tanisaki_JUPSAU_1960_408.cif
_cod_data_source_block O3W1
_cod_original_cell_volume 422.1099
_cod_original_sg_symbol_Hall '-P 2ybc (x-z,y,z)'
_cod_original_formula_sum 'O3 W1'
_cod_database_code 1528915

loop_
_symmetry_equiv_pos_as_xyz
x,y,z
-x+1/2,y+1/2,-z+1/2
-x,-y,-z
x-1/2,-y-1/2,z-1/2

loop_
_atom_site_label
_atom_site_type_symbol
_atom_site_fract_x
_atom_site_fract_y
_atom_site_fract_z
_atom_site_occupancy
_atom_site_U_iso_or_equiv
O6 O-2 0.28 0.24 -0.03 1 0.0
W2 W+6 0.247 0.033 0.781 1 0.0
O2 O-2 0 0.475 0.22 1 0.0
O5 O-2 0.28 0.04 0.03 1 0.0
O4 O-2 0.21 0.29 0.735 1 0.0
O3 O-2 0.29 0.29 0.265 1 0.0
O1 O-2 0 0.025 0.22 1 0.0
W1 W+6 0.252 0.026 0.285 1 0.0
